data_4109363
loop_
_publ_author_name
'Jenkins Y. K. Tsang'
'Miriam S. A. Buschhaus'
'Peter Legzdins'

_publ_section_title
;
 Selective Activation and Functionalization of Linear Alkanes Initiated
 under Ambient Conditions by a Tungsten Allyl Nitrosyl Complex
;
_journal_name_full 'Journal of the American Chemical Society'
_journal_page_first 5372
_journal_page_last 5373
_journal_paper_doi 10.1021/ja0713633
_journal_volume 129
_journal_year 2007
_chemical_formula_moiety 'C17 H30 N O P W'
_chemical_formula_sum 'C17 H30 N O P W'
_chemical_formula_weight 479.24
_chemical_name_systematic
;
 ?
;
_space_group_IT_number 14
_symmetry_cell_setting monoclinic
_symmetry_space_group_name_Hall '-P 2yn'
_symmetry_space_group_name_H-M 'P 1 21/n 1'
_atom_sites_solution_hydrogens geom
_atom_sites_solution_primary direct
_atom_sites_solution_secondary difmap
_audit_creation_method SHELXL-97
_cell_angle_alpha 90.00
_cell_angle_beta 90.0200(10)
_cell_angle_gamma 90.00
_cell_formula_units_Z 4
_cell_length_a 8.1936(4)
_cell_length_b 15.3514(8)
_cell_length_c 14.9078(7)
_cell_measurement_temperature 173(2)
_cell_measurement_theta_max 27.9
_cell_measurement_theta_min 1.9
_cell_volume 1875.15(16)
_computing_structure_refinement 'SHELXL-97 (Sheldrick, 1997)'
_computing_structure_solution SIR-92
_diffrn_ambient_temperature 173(2)
_diffrn_measured_fraction_theta_full 1.000
_diffrn_measured_fraction_theta_max 1.000
_diffrn_radiation_monochromator graphite
_diffrn_radiation_source 'fine-focus sealed tube'
_diffrn_radiation_type MoK\a
_diffrn_radiation_wavelength 0.71073
_diffrn_reflns_av_R_equivalents 0.0282
_diffrn_reflns_av_sigmaI/netI 0.0273
_diffrn_reflns_limit_h_max 10
_diffrn_reflns_limit_h_min -10
_diffrn_reflns_limit_k_max 20
_diffrn_reflns_limit_k_min -20
_diffrn_reflns_limit_l_max 19
_diffrn_reflns_limit_l_min -12
_diffrn_reflns_number 15837
_diffrn_reflns_theta_full 27.94
_diffrn_reflns_theta_max 27.94
_diffrn_reflns_theta_min 1.90
_exptl_absorpt_coefficient_mu 6.245
_exptl_absorpt_correction_T_max 0.2868
_exptl_absorpt_correction_T_min 0.2059
_exptl_absorpt_correction_type multi-scan
_exptl_crystal_colour yellow
_exptl_crystal_density_diffrn 1.698
_exptl_crystal_description prism
_exptl_crystal_F_000 944
_exptl_crystal_size_max 0.35
_exptl_crystal_size_mid 0.2
_exptl_crystal_size_min 0.2
_refine_diff_density_max 1.579
_refine_diff_density_min -0.932
_refine_diff_density_rms 0.102
_refine_ls_extinction_method none
_refine_ls_goodness_of_fit_ref 1.014
_refine_ls_hydrogen_treatment mixed
_refine_ls_matrix_type full
_refine_ls_number_parameters 222
_refine_ls_number_reflns 4503
_refine_ls_number_restraints 0
_refine_ls_restrained_S_all 1.014
_refine_ls_R_factor_all 0.0284
_refine_ls_R_factor_gt 0.0216
_refine_ls_shift/su_max 0.001
_refine_ls_shift/su_mean 0.000
_refine_ls_structure_factor_coef Fsqd
_refine_ls_weighting_details 'calc w=1/[\s^2^(Fo^2^)+(0.0302P)^2^+0.0000P] where P=(Fo^2^+2Fc^2^)/3'
_refine_ls_weighting_scheme calc
_refine_ls_wR_factor_gt 0.0510
_refine_ls_wR_factor_ref 0.0536
_reflns_number_gt 3812
_reflns_number_total 4503
_reflns_threshold_expression >2sigma(I)
_cod_data_source_file ja0713633si20070226_053900.cif
_cod_data_source_block pl325
_cod_database_code 4109363

loop_
_symmetry_equiv_pos_as_xyz
'x, y, z'
'-x+1/2, y+1/2, -z+1/2'
'-x, -y, -z'
'x-1/2, -y-1/2, z-1/2'

loop_
_atom_site_label
_atom_site_type_symbol
_atom_site_fract_x
_atom_site_fract_y
_atom_site_fract_z
_atom_site_U_iso_or_equiv
_atom_site_adp_type
_atom_site_occupancy
_atom_site_symmetry_multiplicity
_atom_site_calc_flag
_atom_site_refinement_flags
W1 W 0.076293(13) 0.100406(7) 0.753077(7) 0.02266(5) Uani 1 1 d .
P1 P 0.23022(11) 0.01633(6) 0.64359(6) 0.03244(19) Uani 1 1 d .
N1 N -0.0987(3) 0.08081(18) 0.68588(18) 0.0304(6) Uani 1 1 d .
C4 C -0.2902(5) 0.0065(3) 0.9232(3) 0.0489(10) Uani 1 1 d .
C16 C 0.0719(5) 0.2812(3) 0.6203(2) 0.0537(11) Uani 1 1 d .
H16A H 0.0806 0.3448 0.6206 0.081 Uiso 1 1 calc R
H16B H -0.0399 0.2643 0.6045 0.081 Uiso 1 1 calc R
H16C H 0.1479 0.2571 0.5760 0.081 Uiso 1 1 calc R
O1 O -0.2206(3) 0.08102(19) 0.63774(18) 0.0505(7) Uani 1 1 d .
C12 C 0.2681(3) 0.21681(18) 0.74290(19) 0.0243(6) Uani 1 1 d .
C8 C 0.2550(4) 0.1952(2) 0.83447(19) 0.0289(6) Uani 1 1 d .
C2 C -0.0067(4) 0.0220(2) 0.8695(2) 0.0301(7) Uani 1 1 d .
C9 C 0.0939(4) 0.2133(2) 0.8625(2) 0.0349(7) Uani 1 1 d .
C10 C 0.0042(4) 0.2433(2) 0.7869(3) 0.0365(8) Uani 1 1 d .
C11 C 0.1135(4) 0.2461(2) 0.7125(2) 0.0293(7) Uani 1 1 d .
C14 C 0.0347(6) 0.2131(3) 0.9579(2) 0.0650(14) Uani 1 1 d .
H14A H 0.0613 0.2689 0.9863 0.098 Uiso 1 1 calc R
H14B H 0.0880 0.1657 0.9909 0.098 Uiso 1 1 calc R
H14C H -0.0838 0.2044 0.9588 0.098 Uiso 1 1 calc R
C13 C 0.3958(5) 0.1678(3) 0.8939(3) 0.0529(10) Uani 1 1 d .
H13A H 0.4491 0.2196 0.9185 0.079 Uiso 1 1 calc R
H13B H 0.4746 0.1343 0.8585 0.079 Uiso 1 1 calc R
H13C H 0.3546 0.1316 0.9431 0.079 Uiso 1 1 calc R
C7 C 0.1182(5) -0.0783(2) 0.6040(3) 0.0521(11) Uani 1 1 d .
H7A H 0.1732 -0.1026 0.5513 0.078 Uiso 1 1 calc R
H7B H 0.0070 -0.0609 0.5877 0.078 Uiso 1 1 calc R
H7C H 0.1141 -0.1222 0.6516 0.078 Uiso 1 1 calc R
C17 C 0.4256(4) 0.2209(2) 0.6918(2) 0.0397(8) Uani 1 1 d .
H17A H 0.4023 0.2273 0.6276 0.060 Uiso 1 1 calc R
H17B H 0.4875 0.1672 0.7017 0.060 Uiso 1 1 calc R
H17C H 0.4897 0.2709 0.7125 0.060 Uiso 1 1 calc R
C3 C -0.1753(5) -0.0075(3) 0.8643(3) 0.0413(9) Uani 1 1 d .
C6 C 0.4255(4) -0.0299(3) 0.6752(3) 0.0485(10) Uani 1 1 d .
H6A H 0.4110 -0.0682 0.7272 0.073 Uiso 1 1 calc R
H6B H 0.5016 0.0170 0.6905 0.073 Uiso 1 1 calc R
H6C H 0.4695 -0.0637 0.6249 0.073 Uiso 1 1 calc R
C5 C 0.2817(6) 0.0695(3) 0.5375(2) 0.0540(11) Uani 1 1 d .
H5A H 0.3113 0.0252 0.4930 0.081 Uiso 1 1 calc R
H5B H 0.3741 0.1090 0.5467 0.081 Uiso 1 1 calc R
H5C H 0.1874 0.1027 0.5159 0.081 Uiso 1 1 calc R
C15 C -0.1698(4) 0.2735(3) 0.7871(3) 0.0684(14) Uani 1 1 d .
H15A H -0.2306 0.2423 0.8337 0.103 Uiso 1 1 calc R
H15B H -0.2192 0.2617 0.7284 0.103 Uiso 1 1 calc R
H15C H -0.1735 0.3362 0.7993 0.103 Uiso 1 1 calc R
C1 C 0.1239(5) -0.0243(2) 0.8240(3) 0.0395(8) Uani 1 1 d .
H2 H 0.020(4) 0.048(2) 0.923(2) 0.025(8) Uiso 1 1 d .
H1B H 0.103(5) -0.078(3) 0.795(3) 0.045(11) Uiso 1 1 d .
H4B H -0.273(4) 0.042(2) 0.969(2) 0.036(11) Uiso 1 1 d .
H1A H 0.231(5) -0.035(3) 0.850(2) 0.057(12) Uiso 1 1 d .
H3 H -0.198(5) -0.036(3) 0.819(3) 0.055(13) Uiso 1 1 d .
H4A H -0.408(5) -0.016(3) 0.915(2) 0.055(11) Uiso 1 1 d .

loop_
_atom_site_aniso_label
_atom_site_aniso_U_11
_atom_site_aniso_U_22
_atom_site_aniso_U_33
_atom_site_aniso_U_23
_atom_site_aniso_U_13
_atom_site_aniso_U_12
W1 0.02334(7) 0.02173(7) 0.02291(7) 0.00027(5) 0.00394(4) -0.00147(5)
P1 0.0373(4) 0.0277(4) 0.0323(4) -0.0049(4) 0.0096(3) -0.0029(4)
N1 0.0276(13) 0.0346(15) 0.0291(14) -0.0033(11) 0.0013(11) -0.0036(11)
C4 0.043(2) 0.053(3) 0.050(2) 0.012(2) 0.0100(18) -0.0052(19)
C16 0.072(3) 0.038(2) 0.051(2) 0.0173(18) -0.028(2) -0.011(2)
O1 0.0345(14) 0.071(2) 0.0457(16) -0.0111(14) -0.0105(12) -0.0028(13)
C12 0.0233(13) 0.0210(14) 0.0287(15) -0.0016(12) 0.0021(11) -0.0042(11)
C8 0.0366(16) 0.0243(15) 0.0259(15) -0.0017(13) -0.0051(12) -0.0028(13)
C2 0.0413(18) 0.0246(16) 0.0245(16) 0.0041(13) 0.0060(13) -0.0004(13)
C9 0.0477(19) 0.0240(16) 0.0329(17) -0.0074(14) 0.0112(14) -0.0043(14)
C10 0.0234(15) 0.0201(16) 0.066(2) -0.0042(16) 0.0044(15) -0.0008(12)
C11 0.0342(16) 0.0225(15) 0.0313(17) 0.0048(13) -0.0080(13) -0.0047(13)
C14 0.107(4) 0.042(2) 0.046(2) -0.0137(19) 0.044(2) -0.010(2)
C13 0.063(3) 0.045(2) 0.051(2) 0.0078(19) -0.0274(19) -0.002(2)
C7 0.063(3) 0.036(2) 0.057(3) -0.0187(19) 0.013(2) -0.0119(19)
C17 0.0319(17) 0.040(2) 0.048(2) -0.0069(17) 0.0112(15) -0.0088(15)
C3 0.049(2) 0.034(2) 0.041(2) 0.0066(17) 0.0055(16) -0.0122(17)
C6 0.040(2) 0.041(2) 0.064(3) -0.0003(19) 0.0179(18) 0.0074(17)
C5 0.080(3) 0.050(2) 0.032(2) -0.0082(18) 0.0164(19) -0.008(2)
C15 0.0241(18) 0.042(2) 0.139(4) -0.010(3) 0.010(2) 0.0013(17)
C1 0.046(2) 0.0288(19) 0.043(2) 0.0079(16) 0.0106(17) 0.0062(16)

loop_
_atom_type_symbol
_atom_type_description
_atom_type_scat_dispersion_real
_atom_type_scat_dispersion_imag
_atom_type_scat_source
C C 0.0033 0.0016 'International Tables Vol C Tables 4.2.6.8 and 6.1.1.4'
H H 0.0000 0.0000 'International Tables Vol C Tables 4.2.6.8 and 6.1.1.4'
N N 0.0061 0.0033 'International Tables Vol C Tables 4.2.6.8 and 6.1.1.4'
O O 0.0106 0.0060 'International Tables Vol C Tables 4.2.6.8 and 6.1.1.4'
P P 0.1023 0.0942 'International Tables Vol C Tables 4.2.6.8 and 6.1.1.4'
W W -0.8490 6.8722 'International Tables Vol C Tables 4.2.6.8 and 6.1.1.4'

loop_
_geom_angle_atom_site_label_1
_geom_angle_atom_site_label_2
_geom_angle_atom_site_label_3
_geom_angle
N1 W1 C2 95.85(12)
N1 W1 C1 105.32(14)
C2 W1 C1 38.21(12)
N1 W1 C10 94.42(12)
C2 W1 C10 105.29(12)
C1 W1 C10 138.93(14)
N1 W1 C11 96.98(12)
C2 W1 C11 139.61(12)
C1 W1 C11 157.69(14)
C10 W1 C11 35.63(12)
N1 W1 C12 128.57(11)
C2 W1 C12 131.17(12)
C1 W1 C12 124.09(13)
C10 W1 C12 58.32(10)
C11 W1 C12 34.94(10)
N1 W1 C9 123.94(12)
C2 W1 C9 82.97(11)
C1 W1 C9 106.88(14)
C10 W1 C9 35.11(12)
C11 W1 C9 58.24(11)
C12 W1 C9 57.25(10)
N1 W1 C8 152.02(12)
C2 W1 C8 96.93(11)
C1 W1 C8 100.10(14)
C10 W1 C8 58.18(11)
C11 W1 C8 57.99(10)
C12 W1 C8 34.30(10)
C9 W1 C8 34.38(11)
N1 W1 P1 87.15(9)
C2 W1 P1 113.33(9)
C1 W1 P1 76.76(10)
C10 W1 P1 140.99(9)
C11 W1 P1 105.44(8)
C12 W1 P1 90.75(7)
C9 W1 P1 144.40(8)
C8 W1 P1 110.19(8)
C6 P1 C7 102.5(2)
C6 P1 C5 101.3(2)
C7 P1 C5 101.08(19)
C6 P1 W1 119.43(13)
C7 P1 W1 112.34(14)
C5 P1 W1 117.60(14)
O1 N1 W1 170.1(3)
C8 C12 C11 108.4(3)
C8 C12 C17 124.6(3)
C11 C12 C17 126.3(3)
C8 C12 W1 73.22(17)
C11 C12 W1 70.71(16)
C17 C12 W1 129.1(2)
C12 C8 C9 108.2(3)
C12 C8 C13 125.1(3)
C9 C8 C13 126.4(3)
C12 C8 W1 72.48(16)
C9 C8 W1 72.47(18)
C13 C8 W1 126.4(2)
C1 C2 C3 121.4(3)
C1 C2 W1 71.01(18)
C3 C2 W1 114.7(2)
C8 C9 C10 108.2(3)
C8 C9 C14 125.6(3)
C10 C9 C14 125.7(3)
C8 C9 W1 73.15(17)
C10 C9 W1 70.22(18)
C14 C9 W1 128.7(2)
C9 C10 C11 107.5(3)
C9 C10 C15 126.2(3)
C11 C10 C15 126.1(4)
C9 C10 W1 74.67(18)
C11 C10 W1 72.56(18)
C15 C10 W1 122.2(2)
C12 C11 C10 107.6(3)
C12 C11 C16 127.1(3)
C10 C11 C16 125.1(3)
C12 C11 W1 74.35(17)
C10 C11 W1 71.81(17)
C16 C11 W1 123.1(2)
C4 C3 C2 126.7(4)
C2 C1 W1 70.78(19)

loop_
_geom_bond_atom_site_label_1
_geom_bond_atom_site_label_2
_geom_bond_distance
W1 N1 1.774(3)
W1 C2 2.218(3)
W1 C1 2.221(4)
W1 C10 2.327(3)
W1 C11 2.337(3)
W1 C12 2.384(3)
W1 C9 2.385(3)
W1 C8 2.394(3)
W1 P1 2.4335(8)
P1 C6 1.813(4)
P1 C7 1.816(4)
P1 C5 1.829(4)
N1 O1 1.230(4)
C4 C3 1.306(5)
C16 C11 1.515(4)
C12 C8 1.409(4)
C12 C11 1.418(4)
C12 C17 1.500(4)
C8 C9 1.412(4)
C8 C13 1.514(5)
C2 C1 1.453(5)
C2 C3 1.456(5)
C9 C10 1.422(5)
C9 C14 1.503(4)
C10 C11 1.427(5)
C10 C15 1.499(4)

loop_
_geom_torsion_atom_site_label_1
_geom_torsion_atom_site_label_2
_geom_torsion_atom_site_label_3
_geom_torsion_atom_site_label_4
_geom_torsion
N1 W1 P1 C6 -160.02(17)
C2 W1 P1 C6 -64.87(18)
C1 W1 P1 C6 -53.55(19)
C10 W1 P1 C6 106.5(2)
C11 W1 P1 C6 103.53(17)
C12 W1 P1 C6 71.40(17)
C9 W1 P1 C6 47.0(2)
C8 W1 P1 C6 42.50(17)
N1 W1 P1 C7 -39.96(19)
C2 W1 P1 C7 55.19(19)
C1 W1 P1 C7 66.5(2)
C10 W1 P1 C7 -133.5(2)
C11 W1 P1 C7 -136.41(18)
C12 W1 P1 C7 -168.54(18)
C9 W1 P1 C7 167.1(2)
C8 W1 P1 C7 162.56(18)
N1 W1 P1 C5 76.74(19)
C2 W1 P1 C5 171.89(19)
C1 W1 P1 C5 -176.8(2)
C10 W1 P1 C5 -16.8(2)
C11 W1 P1 C5 -19.71(19)
C12 W1 P1 C5 -51.84(18)
C9 W1 P1 C5 -76.2(2)
C8 W1 P1 C5 -80.74(19)
C2 W1 N1 O1 129.1(14)
C1 W1 N1 O1 166.8(14)
C10 W1 N1 O1 23.2(14)
C11 W1 N1 O1 -12.5(14)
C12 W1 N1 O1 -29.1(15)
C9 W1 N1 O1 43.6(15)
C8 W1 N1 O1 12.2(16)
P1 W1 N1 O1 -117.8(14)
N1 W1 C12 C8 146.65(19)
C2 W1 C12 C8 -3.9(2)
C1 W1 C12 C8 -51.9(2)
C10 W1 C12 C8 78.8(2)
C11 W1 C12 C8 117.1(3)
C9 W1 C12 C8 37.01(18)
P1 W1 C12 C8 -126.40(17)
N1 W1 C12 C11 29.5(2)
C2 W1 C12 C11 -121.0(2)
C1 W1 C12 C11 -169.04(19)
C10 W1 C12 C11 -38.3(2)
C9 W1 C12 C11 -80.1(2)
C8 W1 C12 C11 -117.1(3)
P1 W1 C12 C11 116.49(17)
N1 W1 C12 C17 -92.1(3)
C2 W1 C12 C17 117.4(3)
C1 W1 C12 C17 69.3(3)
C10 W1 C12 C17 -160.0(3)
C11 W1 C12 C17 -121.6(4)
C9 W1 C12 C17 158.3(3)
C8 W1 C12 C17 121.3(4)
P1 W1 C12 C17 -5.1(3)
C11 C12 C8 C9 -1.8(4)
C17 C12 C8 C9 169.5(3)
W1 C12 C8 C9 -64.1(2)
C11 C12 C8 C13 -175.1(3)
C17 C12 C8 C13 -3.7(5)
W1 C12 C8 C13 122.6(3)
C11 C12 C8 W1 62.3(2)
C17 C12 C8 W1 -126.3(3)
N1 W1 C8 C12 -66.3(3)
C2 W1 C8 C12 177.06(18)
C1 W1 C8 C12 138.53(19)
C10 W1 C8 C12 -79.2(2)
C11 W1 C8 C12 -36.96(17)
C9 W1 C8 C12 -116.3(3)
P1 W1 C8 C12 59.04(18)
N1 W1 C8 C9 49.9(3)
C2 W1 C8 C9 -66.7(2)
C1 W1 C8 C9 -105.2(2)
C10 W1 C8 C9 37.06(19)
C11 W1 C8 C9 79.3(2)
C12 W1 C8 C9 116.3(3)
P1 W1 C8 C9 175.32(17)
N1 W1 C8 C13 172.6(3)
C2 W1 C8 C13 56.0(3)
C1 W1 C8 C13 17.5(3)
C10 W1 C8 C13 159.7(3)
C11 W1 C8 C13 -158.0(3)
C12 W1 C8 C13 -121.0(4)
C9 W1 C8 C13 122.7(4)
P1 W1 C8 C13 -62.0(3)
N1 W1 C2 C1 107.4(2)
C10 W1 C2 C1 -156.4(2)
C11 W1 C2 C1 -144.6(2)
C12 W1 C2 C1 -95.3(2)
C9 W1 C2 C1 -129.0(2)
C8 W1 C2 C1 -97.5(2)
P1 W1 C2 C1 18.0(2)
N1 W1 C2 C3 -9.2(3)
C1 W1 C2 C3 -116.6(4)
C10 W1 C2 C3 87.0(3)
C11 W1 C2 C3 98.8(3)
C12 W1 C2 C3 148.0(2)
C9 W1 C2 C3 114.3(3)
C8 W1 C2 C3 145.8(3)
P1 W1 C2 C3 -98.6(3)
C12 C8 C9 C10 2.3(4)
C13 C8 C9 C10 175.4(3)
W1 C8 C9 C10 -61.9(2)
C12 C8 C9 C14 -169.9(3)
C13 C8 C9 C14 3.3(6)
W1 C8 C9 C14 126.0(3)
C12 C8 C9 W1 64.2(2)
C13 C8 C9 W1 -122.7(3)
N1 W1 C9 C8 -154.36(18)
C2 W1 C9 C8 113.3(2)
C1 W1 C9 C8 83.2(2)
C10 W1 C9 C8 -117.1(3)
C11 W1 C9 C8 -78.5(2)
C12 W1 C9 C8 -36.92(18)
P1 W1 C9 C8 -7.6(3)
N1 W1 C9 C10 -37.3(2)
C2 W1 C9 C10 -129.6(2)
C1 W1 C9 C10 -159.75(19)
C11 W1 C9 C10 38.59(18)
C12 W1 C9 C10 80.17(19)
C8 W1 C9 C10 117.1(3)
P1 W1 C9 C10 109.5(2)
N1 W1 C9 C14 83.2(4)
C2 W1 C9 C14 -9.1(4)
C1 W1 C9 C14 -39.3(4)
C10 W1 C9 C14 120.5(4)
C11 W1 C9 C14 159.1(4)
C12 W1 C9 C14 -159.4(4)
C8 W1 C9 C14 -122.4(4)
P1 W1 C9 C14 -130.0(3)
C8 C9 C10 C11 -1.9(4)
C14 C9 C10 C11 170.3(3)
W1 C9 C10 C11 -65.6(2)
C8 C9 C10 C15 -177.3(3)
C14 C9 C10 C15 -5.1(6)
W1 C9 C10 C15 119.0(3)
C8 C9 C10 W1 63.7(2)
C14 C9 C10 W1 -124.1(3)
N1 W1 C10 C9 149.74(19)
C2 W1 C10 C9 52.4(2)
C1 W1 C10 C9 30.3(3)
C11 W1 C10 C9 -114.4(3)
C12 W1 C10 C9 -76.85(19)
C8 W1 C10 C9 -36.27(18)
P1 W1 C10 C9 -119.34(19)
N1 W1 C10 C11 -95.8(2)
C2 W1 C10 C11 166.88(19)
C1 W1 C10 C11 144.7(2)
C12 W1 C10 C11 37.59(18)
C9 W1 C10 C11 114.4(3)
C8 W1 C10 C11 78.2(2)
P1 W1 C10 C11 -4.9(3)
N1 W1 C10 C15 26.3(3)
C2 W1 C10 C15 -71.0(4)
C1 W1 C10 C15 -93.1(4)
C11 W1 C10 C15 122.2(4)
C12 W1 C10 C15 159.7(4)
C9 W1 C10 C15 -123.4(4)
C8 W1 C10 C15 -159.7(4)
P1 W1 C10 C15 117.3(3)
C8 C12 C11 C10 0.6(3)
C17 C12 C11 C10 -170.5(3)
W1 C12 C11 C10 64.6(2)
C8 C12 C11 C16 176.1(3)
C17 C12 C11 C16 5.0(5)
W1 C12 C11 C16 -119.9(3)
C8 C12 C11 W1 -64.0(2)
C17 C12 C11 W1 124.9(3)
C9 C10 C11 C12 0.8(4)
C15 C10 C11 C12 176.2(3)
W1 C10 C11 C12 -66.3(2)
C9 C10 C11 C16 -174.9(3)
C15 C10 C11 C16 0.5(5)
W1 C10 C11 C16 118.1(3)
C9 C10 C11 W1 67.1(2)
C15 C10 C11 W1 -117.6(3)
N1 W1 C11 C12 -157.15(18)
C2 W1 C11 C12 95.3(2)
C1 W1 C11 C12 24.5(4)
C10 W1 C11 C12 115.0(3)
C9 W1 C11 C12 77.00(19)
C8 W1 C11 C12 36.27(17)
P1 W1 C11 C12 -68.19(18)
N1 W1 C11 C10 87.8(2)
C2 W1 C11 C10 -19.8(3)
C1 W1 C11 C10 -90.5(4)
C12 W1 C11 C10 -115.0(3)
C9 W1 C11 C10 -38.0(2)
C8 W1 C11 C10 -78.7(2)
P1 W1 C11 C10 176.80(18)
N1 W1 C11 C16 -32.7(3)
C2 W1 C11 C16 -140.3(3)
C1 W1 C11 C16 149.0(3)
C10 W1 C11 C16 -120.5(4)
C12 W1 C11 C16 124.4(4)
C9 W1 C11 C16 -158.6(3)
C8 W1 C11 C16 160.7(3)
P1 W1 C11 C16 56.3(3)
C1 C2 C3 C4 153.9(4)
W1 C2 C3 C4 -124.0(4)
C3 C2 C1 W1 108.0(3)
N1 W1 C1 C2 -79.8(2)
C10 W1 C1 C2 36.0(3)
C11 W1 C1 C2 98.5(4)
C12 W1 C1 C2 115.2(2)
C9 W1 C1 C2 53.7(2)
C8 W1 C1 C2 88.4(2)
P1 W1 C1 C2 -163.1(2)
